data_7707019
loop_
_publ_author_name
'Qin, Chun-Yan'
'Zhao, Sheng-Ze'
'Wu, Hua-Yu'
'Li, Yong-Hua'
'Wang, Zi-Kun'
'Wang, Zheng'
'Wang, Shi'

_publ_section_title
;
 The dynamic interplay between intramolecular and intermolecular
 interactions in mononuclear manganese(III) SCO complexes.
;
_journal_issue 17
_journal_name_full 'Dalton transactions (Cambridge, England : 2003)'
_journal_page_first 5899
_journal_page_last 5910
_journal_paper_doi 10.1039/d0dt04109b
_journal_volume 50
_journal_year 2021
_chemical_formula_moiety 'C22 H26 F2 Mn N4 O2, 0.72(Br1), 0.28(Cl)'
_chemical_formula_sum 'C22 H26 Br0.72 Cl0.28 F2 Mn N4 O2'
_chemical_formula_weight 538.95
_space_group_crystal_system orthorhombic
_space_group_IT_number 56
_space_group_name_Hall '-P 2ab 2ac'
_space_group_name_H-M_alt 'P c c n'
_atom_sites_solution_hydrogens geom
_audit_creation_date 2021-03-07
_audit_creation_method
;
Olex2 1.2
(compiled 2018.05.29 svn.r3508 for OlexSys, GUI svn.r5506)
;
_audit_update_record
;
2021-03-22 deposited with the CCDC.	2021-03-25 downloaded from the CCDC.
;
_cell_angle_alpha 90
_cell_angle_beta 90
_cell_angle_gamma 90
_cell_formula_units_Z 4
_cell_length_a 8.0357(8)
_cell_length_b 16.0975(15)
_cell_length_c 17.7115(17)
_cell_measurement_reflns_used 6179
_cell_measurement_temperature 298(2)
_cell_measurement_theta_max 31.5432
_cell_measurement_theta_min 2.5306
_cell_volume 2291.1(4)
_computing_cell_refinement SMART
_computing_data_collection 'SMART (Bruker, 2000)'
_computing_data_reduction 'SMART (Bruker, 2000)'
_computing_molecular_graphics 'Olex2 (Dolomanov et al., 2009)'
_computing_publication_material 'Olex2 (Dolomanov et al., 2009)'
_computing_structure_refinement 'ShelXL (Sheldrick, 2015)'
_computing_structure_solution 'ShelXL (Sheldrick, 2015)'
_diffrn_ambient_temperature 298
_diffrn_measured_fraction_theta_full 0.998
_diffrn_measured_fraction_theta_max 0.998
_diffrn_measurement_device_type bruker
_diffrn_measurement_method 'phi and omega scans'
_diffrn_radiation_type MoK\a
_diffrn_radiation_wavelength 0.71073
_diffrn_reflns_av_R_equivalents 0.0438
_diffrn_reflns_av_unetI/netI 0.0273
_diffrn_reflns_Laue_measured_fraction_full 0.998
_diffrn_reflns_Laue_measured_fraction_max 0.998
_diffrn_reflns_limit_h_max 9
_diffrn_reflns_limit_h_min -9
_diffrn_reflns_limit_k_max 17
_diffrn_reflns_limit_k_min -19
_diffrn_reflns_limit_l_max 21
_diffrn_reflns_limit_l_min -21
_diffrn_reflns_number 13411
_diffrn_reflns_point_group_measured_fraction_full 0.998
_diffrn_reflns_point_group_measured_fraction_max 0.998
_diffrn_reflns_theta_full 25.025
_diffrn_reflns_theta_max 25.025
_diffrn_reflns_theta_min 2.625
_exptl_absorpt_coefficient_mu 1.911
_exptl_absorpt_correction_T_max 0.842
_exptl_absorpt_correction_T_min 0.811
_exptl_absorpt_correction_type multi-scan
_exptl_absorpt_process_details 'SADABS; Bruker, 2000'
_exptl_crystal_colour black
_exptl_crystal_density_diffrn 1.563
_exptl_crystal_description block
_exptl_crystal_F_000 1100
_exptl_crystal_size_max 0.11
_exptl_crystal_size_mid 0.1
_exptl_crystal_size_min 0.09
_refine_diff_density_max 0.292
_refine_diff_density_min -0.304
_refine_diff_density_rms 0.050
_refine_ls_extinction_method none
_refine_ls_goodness_of_fit_ref 1.080
_refine_ls_hydrogen_treatment constr
_refine_ls_matrix_type full
_refine_ls_number_parameters 147
_refine_ls_number_reflns 2030
_refine_ls_number_restraints 0
_refine_ls_restrained_S_all 1.080
_refine_ls_R_factor_all 0.0585
_refine_ls_R_factor_gt 0.0368
_refine_ls_shift/su_max 0.000
_refine_ls_shift/su_mean 0.000
_refine_ls_structure_factor_coef Fsqd
_refine_ls_weighting_details 'w=1/[\s^2^(Fo^2^)+(0.0441P)^2^+0.8938P] where P=(Fo^2^+2Fc^2^)/3'
_refine_ls_weighting_scheme calc
_refine_ls_wR_factor_gt 0.0834
_refine_ls_wR_factor_ref 0.0934
_reflns_Friedel_coverage 0.000
_reflns_number_gt 1490
_reflns_number_total 2030
_reflns_threshold_expression 'I > 2\s(I)'
_cod_data_source_file d0dt04109b2.cif
_cod_data_source_block Br-298K
_cod_depositor_comments
;
The following automatic conversions were performed:

data item '_exptl_absorpt_correction_type' value 'Multi-scan' was
changed to 'multi-scan' in accordance with the
/home/data/users/saulius/crontab/automatic-downloads/rss-feeds/RSC/lib/dictionaries/cif_core.dic
dictionary named 'cif_core.dic' version 2.4.2 last updated on
2011-04-26.

Automatic conversion script
Id: cif_fix_values 7556 2019-12-06 15:28:31Z antanas 

 Adding full bibliography for 7707004--7707019.cif.
;
_cod_database_code 7707019
_shelx_shelxl_version_number 2014/7
_shelx_space_group_comment
;
The symmetry employed for this shelxl refinement is uniquely defined
by the following loop, which should always be used as a source of
symmetry information in preference to the above space-group names.
They are only intended as comments.
;
_shelx_estimated_absorpt_t_max 0.847
_shelx_estimated_absorpt_t_min 0.818
_olex2_refinement_description
;
1. Fixed Uiso
 At 1.2 times of:
  All C(H) groups, All C(H,H) groups, All N(H) groups
2. Shared sites
{Br1, Cl1}
3. Uiso/Uaniso restraints and constraints
Uanis(Br1) = Uanis(Cl1)
4. Others
 Sof(Cl1)=0.5*(1-FVAR(2))
 Sof(Br1)=0.5*FVAR(2)
5.a Ternary CH refined with riding coordinates:
 N2(H2A)
5.b Secondary CH2 refined with riding coordinates:
 C8(H8A,H8B), C9(H9A,H9B), C10(H10A,H10B), C11(H11A,H11B)
5.c Aromatic/amide H refined with riding coordinates:
 C2(H2), C3(H3), C5(H5), C7(H7)
;
_olex2_submission_special_instructions 'No special instructions were received'

loop_
_space_group_symop_operation_xyz
'x, y, z'
'-x+1/2, -y+1/2, z'
'x+1/2, -y, -z+1/2'
'-x, y+1/2, -z+1/2'
'-x, -y, -z'
'x-1/2, y-1/2, -z'
'-x-1/2, y, z-1/2'
'x, -y-1/2, z-1/2'

loop_
_atom_site_label
_atom_site_type_symbol
_atom_site_fract_x
_atom_site_fract_y
_atom_site_fract_z
_atom_site_U_iso_or_equiv
_atom_site_adp_type
_atom_site_occupancy
_atom_site_site_symmetry_order
_atom_site_calc_flag
_atom_site_refinement_flags_posn
_atom_site_refinement_flags_adp
_atom_site_refinement_flags_occupancy
_atom_site_disorder_assembly
_atom_site_disorder_group
Mn1 Mn 0.7500 0.2500 0.02865(3) 0.0375(2) Uani 1 2 d S T P . .
O1 O 0.8513(2) 0.14549(12) 0.02744(10) 0.0464(5) Uani 1 1 d . . . . .
C1 C 0.9138(3) 0.10624(17) 0.08712(15) 0.0378(6) Uani 1 1 d . . . . .
C2 C 0.9078(4) 0.02004(19) 0.08857(17) 0.0489(8) Uani 1 1 d . . . . .
H2 H 0.8605 -0.0083 0.0482 0.059 Uiso 1 1 calc R . . . .
C3 C 0.9705(4) -0.0243(2) 0.14867(19) 0.0570(9) Uani 1 1 d . . . . .
H3 H 0.9622 -0.0819 0.1501 0.068 Uiso 1 1 calc R . . . .
C4 C 1.0450(4) 0.0182(2) 0.20611(18) 0.0596(9) Uani 1 1 d . . . . .
F1 F 1.1092(3) -0.02627(15) 0.26472(12) 0.1035(9) Uani 1 1 d . . . . .
C5 C 1.0580(4) 0.1019(2) 0.20719(17) 0.0564(9) Uani 1 1 d . . . . .
H5 H 1.1114 0.1285 0.2470 0.068 Uiso 1 1 calc R . . . .
C6 C 0.9899(3) 0.14797(18) 0.14749(15) 0.0401(7) Uani 1 1 d . . . . .
C7 C 1.0140(4) 0.23642(19) 0.14558(17) 0.0480(8) Uani 1 1 d . . . . .
H7 H 1.0889 0.2591 0.1798 0.058 Uiso 1 1 calc R . . . .
N1 N 0.9404(3) 0.28614(15) 0.10053(14) 0.0438(6) Uani 1 1 d . . . . .
C8 C 1.0051(4) 0.37101(19) 0.0930(2) 0.0555(9) Uani 1 1 d . . . . .
H8A H 1.0852 0.3819 0.1327 0.067 Uiso 1 1 calc R . . . .
H8B H 0.9147 0.4106 0.0979 0.067 Uiso 1 1 calc R . . . .
C9 C 1.0876(5) 0.3813(2) 0.0166(2) 0.0662(11) Uani 1 1 d . . . . .
H9A H 1.1456 0.4341 0.0162 0.079 Uiso 1 1 calc R . . . .
H9B H 1.1707 0.3380 0.0111 0.079 Uiso 1 1 calc R . . . .
C10 C 0.9744(5) 0.37821(19) -0.0509(2) 0.0640(10) Uani 1 1 d . . . . .
H10A H 0.8855 0.4183 -0.0443 0.077 Uiso 1 1 calc R . . . .
H10B H 1.0369 0.3938 -0.0956 0.077 Uiso 1 1 calc R . . . .
N2 N 0.9016(3) 0.29521(15) -0.06248(14) 0.0476(6) Uani 1 1 d . . . . .
H2A H 0.9938 0.2560 -0.0691 0.057 Uiso 1 1 calc R . . . .
C11 C 0.7969(4) 0.2905(2) -0.13056(18) 0.0623(10) Uani 1 1 d . . . . .
H11A H 0.8660 0.2942 -0.1753 0.075 Uiso 1 1 calc R . . . .
H11B H 0.7191 0.3366 -0.1312 0.075 Uiso 1 1 calc R . . . .
Br1 Br 1.2500 0.2500 -0.15755(3) 0.0526(2) Uani 0.722(4) 2 d S T P A 3
Cl1 Cl 1.2500 0.2500 -0.15755(3) 0.0526(2) Uani 0.278(4) 2 d S T P A 4

loop_
_atom_site_aniso_label
_atom_site_aniso_U_11
_atom_site_aniso_U_22
_atom_site_aniso_U_33
_atom_site_aniso_U_23
_atom_site_aniso_U_13
_atom_site_aniso_U_12
Mn1 0.0428(4) 0.0309(3) 0.0389(3) 0.000 0.000 -0.0011(3)
O1 0.0565(13) 0.0383(11) 0.0445(11) -0.0069(9) -0.0183(10) 0.0065(9)
C1 0.0344(15) 0.0415(16) 0.0375(15) 0.0003(13) -0.0031(13) 0.0036(13)
C2 0.0451(18) 0.0451(18) 0.0564(19) -0.0022(15) -0.0124(15) 0.0014(14)
C3 0.0518(19) 0.0493(19) 0.070(2) 0.0139(18) -0.0025(18) 0.0053(16)
C4 0.058(2) 0.075(3) 0.0463(18) 0.0222(18) -0.0077(17) 0.0026(18)
F1 0.128(2) 0.111(2) 0.0720(14) 0.0462(14) -0.0315(14) 0.0056(15)
C5 0.0524(19) 0.080(3) 0.0363(15) 0.0006(17) -0.0078(15) -0.0037(17)
C6 0.0380(16) 0.0488(18) 0.0334(14) -0.0035(13) 0.0007(12) -0.0012(13)
C7 0.0443(17) 0.060(2) 0.0400(15) -0.0152(16) -0.0006(14) -0.0039(15)
N1 0.0453(14) 0.0416(13) 0.0445(13) -0.0124(12) 0.0073(12) -0.0065(12)
C8 0.054(2) 0.0410(18) 0.072(2) -0.0197(16) 0.0083(17) -0.0076(15)
C9 0.065(2) 0.0385(18) 0.096(3) -0.0155(18) 0.029(2) -0.0164(16)
C10 0.082(3) 0.0383(19) 0.071(2) 0.0020(17) 0.042(2) 0.0012(17)
N2 0.0527(15) 0.0426(15) 0.0476(14) 0.0000(12) 0.0130(12) 0.0098(12)
C11 0.063(2) 0.077(3) 0.0472(17) 0.0122(17) 0.0129(16) 0.0236(19)
Br1 0.0520(4) 0.0579(4) 0.0479(3) 0.000 0.000 0.0206(3)
Cl1 0.0520(4) 0.0579(4) 0.0479(3) 0.000 0.000 0.0206(3)

loop_
_atom_type_symbol
_atom_type_description
_atom_type_scat_dispersion_real
_atom_type_scat_dispersion_imag
_atom_type_scat_source
C C 0.0033 0.0016 'International Tables Vol C Tables 4.2.6.8 and 6.1.1.4'
H H 0.0000 0.0000 'International Tables Vol C Tables 4.2.6.8 and 6.1.1.4'
N N 0.0061 0.0033 'International Tables Vol C Tables 4.2.6.8 and 6.1.1.4'
O O 0.0106 0.0060 'International Tables Vol C Tables 4.2.6.8 and 6.1.1.4'
F F 0.0171 0.0103 'International Tables Vol C Tables 4.2.6.8 and 6.1.1.4'
Mn Mn 0.3368 0.7283 'International Tables Vol C Tables 4.2.6.8 and 6.1.1.4'
Br Br -0.2901 2.4595 'International Tables Vol C Tables 4.2.6.8 and 6.1.1.4'
Cl Cl 0.1484 0.1585 'International Tables Vol C Tables 4.2.6.8 and 6.1.1.4'

loop_
_geom_angle_atom_site_label_1
_geom_angle_atom_site_label_2
_geom_angle_atom_site_label_3
_geom_angle
_geom_angle_site_symmetry_1
_geom_angle_site_symmetry_3
_geom_angle_publ_flag
O1 Mn1 O1 178.68(12) 2_655 . ?
O1 Mn1 N1 86.47(9) . . ?
O1 Mn1 N1 94.34(9) . 2_655 ?
O1 Mn1 N1 94.34(9) 2_655 . ?
O1 Mn1 N1 86.47(9) 2_655 2_655 ?
O1 Mn1 N2 86.18(9) . 2_655 ?
O1 Mn1 N2 92.83(9) . . ?
O1 Mn1 N2 86.18(9) 2_655 . ?
O1 Mn1 N2 92.83(9) 2_655 2_655 ?
N1 Mn1 N1 104.24(13) . 2_655 ?
N1 Mn1 N2 87.01(10) 2_655 2_655 ?
N1 Mn1 N2 166.99(9) 2_655 . ?
N1 Mn1 N2 87.01(10) . . ?
N1 Mn1 N2 166.99(9) . 2_655 ?
N2 Mn1 N2 82.65(14) 2_655 . ?
C1 O1 Mn1 125.66(17) . . ?
O1 C1 C2 118.4(2) . . ?
O1 C1 C6 122.9(3) . . ?
C2 C1 C6 118.7(3) . . ?
C1 C2 H2 119.4 . . ?
C3 C2 C1 121.3(3) . . ?
C3 C2 H2 119.4 . . ?
C2 C3 H3 120.7 . . ?
C4 C3 C2 118.5(3) . . ?
C4 C3 H3 120.7 . . ?
F1 C4 C3 118.1(3) . . ?
C5 C4 C3 123.0(3) . . ?
C5 C4 F1 118.9(3) . . ?
C4 C5 H5 120.4 . . ?
C4 C5 C6 119.1(3) . . ?
C6 C5 H5 120.4 . . ?
C1 C6 C7 121.0(3) . . ?
C5 C6 C1 119.4(3) . . ?
C5 C6 C7 119.3(3) . . ?
C6 C7 H7 117.5 . . ?
N1 C7 C6 125.0(3) . . ?
N1 C7 H7 117.5 . . ?
C7 N1 Mn1 123.4(2) . . ?
C7 N1 C8 118.5(3) . . ?
C8 N1 Mn1 117.8(2) . . ?
N1 C8 H8A 109.7 . . ?
N1 C8 H8B 109.7 . . ?
N1 C8 C9 109.8(2) . . ?
H8A C8 H8B 108.2 . . ?
C9 C8 H8A 109.7 . . ?
C9 C8 H8B 109.7 . . ?
C8 C9 H9A 108.2 . . ?
C8 C9 H9B 108.2 . . ?
H9A C9 H9B 107.4 . . ?
C10 C9 C8 116.2(3) . . ?
C10 C9 H9A 108.2 . . ?
C10 C9 H9B 108.2 . . ?
C9 C10 H10A 109.1 . . ?
C9 C10 H10B 109.1 . . ?
H10A C10 H10B 107.9 . . ?
N2 C10 C9 112.3(3) . . ?
N2 C10 H10A 109.1 . . ?
N2 C10 H10B 109.1 . . ?
Mn1 N2 H2A 107.5 . . ?
C10 N2 Mn1 115.35(18) . . ?
C10 N2 H2A 107.5 . . ?
C11 N2 Mn1 105.89(18) . . ?
C11 N2 C10 112.8(3) . . ?
C11 N2 H2A 107.5 . . ?
N2 C11 C11 109.3(2) . 2_655 ?
N2 C11 H11A 109.8 . . ?
N2 C11 H11B 109.8 . . ?
C11 C11 H11A 109.8 2_655 . ?
C11 C11 H11B 109.8 2_655 . ?
H11A C11 H11B 108.3 . . ?

loop_
_geom_bond_atom_site_label_1
_geom_bond_atom_site_label_2
_geom_bond_distance
_geom_bond_site_symmetry_2
_geom_bond_publ_flag
Mn1 O1 1.8689(19) 2_655 ?
Mn1 O1 1.8689(19) . ?
Mn1 N1 2.073(2) . ?
Mn1 N1 2.074(2) 2_655 ?
Mn1 N2 2.149(2) 2_655 ?
Mn1 N2 2.149(2) . ?
O1 C1 1.330(3) . ?
C1 C2 1.389(4) . ?
C1 C6 1.403(4) . ?
C2 H2 0.9300 . ?
C2 C3 1.377(4) . ?
C3 H3 0.9300 . ?
C3 C4 1.364(5) . ?
C4 F1 1.362(3) . ?
C4 C5 1.351(5) . ?
C5 H5 0.9300 . ?
C5 C6 1.403(4) . ?
C6 C7 1.437(4) . ?
C7 H7 0.9300 . ?
C7 N1 1.276(4) . ?
N1 C8 1.468(4) . ?
C8 H8A 0.9700 . ?
C8 H8B 0.9700 . ?
C8 C9 1.515(4) . ?
C9 H9A 0.9700 . ?
C9 H9B 0.9700 . ?
C9 C10 1.504(5) . ?
C10 H10A 0.9700 . ?
C10 H10B 0.9700 . ?
C10 N2 1.473(4) . ?
N2 H2A 0.9800 . ?
N2 C11 1.472(4) . ?
C11 C11 1.507(7) 2_655 ?
C11 H11A 0.9700 . ?
C11 H11B 0.9700 . ?
